data_7120050
loop_
_publ_author_name
'Chakraborty, Indranil'
'Jimenez, Jorge'
'Mascharak, Pradip'

_publ_section_title
;
 CO-induced Apoptotic Death of Colorectal Cancer Cells by a Luminescent
 PhotoCORM Grafted on Biocompatible Carboxymethyl Chitosan
;
_journal_name_full 'Chem. Commun.'
_journal_paper_doi 10.1039/C7CC02842C
_journal_year 2017
_chemical_formula_moiety 'C21 H13 N3 O4 Re, C F3 O3 S'
_chemical_formula_sum 'C22 H13 F3 N3 O7 Re S'
_chemical_formula_weight 706.61
_chemical_properties_physical ', Light-sensitive'
_space_group_crystal_system monoclinic
_space_group_IT_number 14
_space_group_name_Hall '-P 2yn'
_space_group_name_H-M_alt 'P 1 21/n 1'
_symmetry_space_group_name_Hall '-P 2yn'
_symmetry_space_group_name_H-M 'P 1 21/n 1'
_atom_sites_solution_hydrogens geom
_atom_sites_solution_primary 'intrinsic phasing'
_atom_sites_solution_secondary difmap
_audit_creation_date 2016-12-21
_audit_creation_method
;
Olex2 1.2
(compiled Nov 22 2016 11:51:51 for OlexSys, GUI svn.r5269)
;
_audit_update_record
;
2016-12-22 deposited with the CCDC.
2017-04-24 downloaded from the CCDC.
;
_cell_angle_alpha 90
_cell_angle_beta 92.870(2)
_cell_angle_gamma 90
_cell_formula_units_Z 4
_cell_length_a 12.5447(19)
_cell_length_b 12.1776(18)
_cell_length_c 15.348(2)
_cell_measurement_reflns_used 4357
_cell_measurement_temperature 273(2)
_cell_measurement_theta_max 21.12
_cell_measurement_theta_min 2.64
_cell_volume 2341.7(6)
_computing_cell_refinement 'Bruker SAINT'
_computing_data_collection 'Bruker APEX2'
_computing_data_reduction 'Bruker SAINT'
_computing_molecular_graphics 'Olex2 (Dolomanov et al., 2009)'
_computing_publication_material 'Olex2 (Dolomanov et al., 2009)'
_computing_structure_refinement 'ShelXL (Sheldrick, 2015)'
_computing_structure_solution 'ShelXT (Sheldrick, 2015)'
_diffrn_ambient_temperature 273.15
_diffrn_measured_fraction_theta_full 0.998
_diffrn_measured_fraction_theta_max 0.998
_diffrn_measurement_device_type 'Bruker APEX-II CCD'
_diffrn_measurement_method '\w scans'
_diffrn_radiation_type MoK\a
_diffrn_radiation_wavelength 0.71073
_diffrn_reflns_av_R_equivalents 0.0448
_diffrn_reflns_av_unetI/netI 0.0372
_diffrn_reflns_Laue_measured_fraction_full 0.998
_diffrn_reflns_Laue_measured_fraction_max 0.998
_diffrn_reflns_limit_h_max 14
_diffrn_reflns_limit_h_min -14
_diffrn_reflns_limit_k_max 14
_diffrn_reflns_limit_k_min -14
_diffrn_reflns_limit_l_max 17
_diffrn_reflns_limit_l_min -17
_diffrn_reflns_number 18932
_diffrn_reflns_point_group_measured_fraction_full 0.998
_diffrn_reflns_point_group_measured_fraction_max 0.998
_diffrn_reflns_theta_full 24.396
_diffrn_reflns_theta_max 24.396
_diffrn_reflns_theta_min 2.644
_exptl_absorpt_coefficient_mu 5.352
_exptl_absorpt_correction_T_max 0.7451
_exptl_absorpt_correction_T_min 0.6491
_exptl_absorpt_correction_type multi-scan
_exptl_absorpt_process_details SADABS
_exptl_crystal_colour yellow
_exptl_crystal_density_diffrn 2.004
_exptl_crystal_description block
_exptl_crystal_F_000 1360
_exptl_crystal_size_max 0.22
_exptl_crystal_size_mid 0.20
_exptl_crystal_size_min 0.18
_refine_diff_density_max 0.938
_refine_diff_density_min -0.386
_refine_diff_density_rms 0.097
_refine_ls_extinction_method none
_refine_ls_goodness_of_fit_ref 0.990
_refine_ls_hydrogen_treatment constr
_refine_ls_matrix_type full
_refine_ls_number_parameters 334
_refine_ls_number_reflns 3853
_refine_ls_number_restraints 0
_refine_ls_restrained_S_all 0.990
_refine_ls_R_factor_all 0.0374
_refine_ls_R_factor_gt 0.0290
_refine_ls_shift/su_max 0.002
_refine_ls_shift/su_mean 0.000
_refine_ls_structure_factor_coef Fsqd
_refine_ls_weighting_details 'w=1/[\s^2^(Fo^2^)+(0.0338P)^2^] where P=(Fo^2^+2Fc^2^)/3'
_refine_ls_weighting_scheme calc
_refine_ls_wR_factor_gt 0.0632
_refine_ls_wR_factor_ref 0.0662
_reflns_Friedel_coverage 0.000
_reflns_number_gt 3213
_reflns_number_total 3853
_reflns_threshold_expression 'I > 2\s(I)'
_cod_data_source_file c7cc02842c2.cif
_cod_data_source_block xsc1607_0m
_cod_depositor_comments
;
The following automatic conversions were performed:

'_atom_sites_solution_secondary' value 'diffmap' was changed to
'difmap'.

Automatic conversion script
Id: cif_fix_values 4973 2017-02-22 13:04:09Z antanas 
;
_cod_original_cell_volume 2341.6(6)
_cod_database_code 7120050
_shelx_space_group_comment
;
The symmetry employed for this shelxl refinement is uniquely defined
by the following loop, which should always be used as a source of
symmetry information in preference to the above space-group names.
They are only intended as comments.
;
_olex2_refinement_description
;
1. Fixed Uiso
 At 1.2 times of:
  All C(H) groups
2.a Aromatic/amide H refined with riding coordinates:
 C16(H16), C4(H4), C11(H11), C20(H20), C12(H12), C13(H13), C8(H8), C17(H17),
 C9(H9), C6(H6), C19(H19), C5(H5), C21(H21)
;
_shelx_shelxl_version_number 2016/4
_olex2_submission_special_instructions 'No special instructions were received'

loop_
_space_group_symop_operation_xyz
'x, y, z'
'-x+1/2, y+1/2, -z+1/2'
'-x, -y, -z'
'x-1/2, -y-1/2, z-1/2'

loop_
_atom_site_label
_atom_site_type_symbol
_atom_site_fract_x
_atom_site_fract_y
_atom_site_fract_z
_atom_site_U_iso_or_equiv
_atom_site_adp_type
_atom_site_occupancy
_atom_site_site_symmetry_order
_atom_site_calc_flag
_atom_site_refinement_flags_posn
Re1 Re 0.57037(2) 0.26377(2) 0.76958(2) 0.04054(9) Uani 1 1 d .
S1 S 0.38771(14) 0.72634(13) 0.61745(11) 0.0673(4) Uani 1 1 d .
N2 N 0.6676(3) 0.3664(3) 0.8580(2) 0.0400(9) Uani 1 1 d .
N1 N 0.4658(3) 0.4001(3) 0.8005(3) 0.0429(10) Uani 1 1 d .
N3 N 0.6371(3) 0.3694(3) 0.6675(2) 0.0400(9) Uani 1 1 d .
F3 F 0.3903(3) 0.8035(3) 0.7772(2) 0.0891(11) Uani 1 1 d .
O2 O 0.7334(3) 0.0803(3) 0.7466(2) 0.0728(12) Uani 1 1 d .
C14 C 0.6197(4) 0.4608(4) 0.8834(3) 0.0384(11) Uani 1 1 d .
F2 F 0.5430(3) 0.7581(4) 0.7337(3) 0.1184(17) Uani 1 1 d .
O1 O 0.4828(4) 0.1195(4) 0.9130(3) 0.0876(14) Uani 1 1 d .
O3 O 0.4184(3) 0.1465(4) 0.6376(3) 0.0835(13) Uani 1 1 d .
O6 O 0.2819(4) 0.7694(4) 0.6118(3) 0.1003(16) Uani 1 1 d .
C15 C 0.5119(4) 0.4779(4) 0.8545(3) 0.0394(11) Uani 1 1 d .
F1 F 0.4670(4) 0.9059(3) 0.6867(3) 0.1191(15) Uani 1 1 d .
C2 C 0.6731(5) 0.1499(4) 0.7537(3) 0.0533(14) Uani 1 1 d .
O7 O 0.3931(4) 0.6138(3) 0.6451(3) 0.0879(14) Uani 1 1 d .
O5 O 0.4535(5) 0.7520(4) 0.5465(3) 0.1001(17) Uani 1 1 d .
C16 C 0.7358(4) 0.3521(4) 0.6401(3) 0.0542(14) Uani 1 1 d .
H16 H 0.776125 0.295479 0.665618 0.065 Uiso 1 1 calc R
C4 C 0.3626(4) 0.4119(4) 0.7759(3) 0.0512(13) Uani 1 1 d .
H4 H 0.330363 0.359476 0.739231 0.061 Uiso 1 1 calc R
C10 C 0.6709(4) 0.5381(4) 0.9390(3) 0.0452(12) Uani 1 1 d .
C11 C 0.7767(4) 0.5159(5) 0.9669(3) 0.0547(14) Uani 1 1 d .
H11 H 0.814479 0.565602 1.002611 0.066 Uiso 1 1 calc R
C20 C 0.5825(4) 0.4528(4) 0.6295(3) 0.0505(13) Uani 1 1 d .
H20 H 0.513870 0.466859 0.646897 0.061 Uiso 1 1 calc R
C12 C 0.8244(4) 0.4210(5) 0.9417(3) 0.0584(15) Uani 1 1 d .
H12 H 0.894344 0.405205 0.960486 0.070 Uiso 1 1 calc R
C7 C 0.4552(4) 0.5695(4) 0.8829(3) 0.0479(13) Uani 1 1 d .
C13 C 0.7670(4) 0.3482(5) 0.8874(3) 0.0531(14) Uani 1 1 d .
H13 H 0.800159 0.283667 0.871050 0.064 Uiso 1 1 calc R
O4 O 0.7328(4) 0.6500(4) 0.4425(3) 0.1088(18) Uani 1 1 d .
C22 C 0.4491(5) 0.8016(6) 0.7067(4) 0.0666(17) Uani 1 1 d .
C18 C 0.7231(4) 0.4989(4) 0.5385(3) 0.0529(14) Uani 1 1 d .
C8 C 0.5104(5) 0.6464(4) 0.9381(3) 0.0569(14) Uani 1 1 d .
H8 H 0.474607 0.708808 0.955812 0.068 Uiso 1 1 calc R
C17 C 0.7802(4) 0.4137(4) 0.5763(4) 0.0585(15) Uani 1 1 d .
H17 H 0.848501 0.397900 0.558889 0.070 Uiso 1 1 calc R
C9 C 0.6126(5) 0.6319(4) 0.9654(3) 0.0564(15) Uani 1 1 d .
H9 H 0.645967 0.683652 1.002005 0.068 Uiso 1 1 calc R
C6 C 0.3465(4) 0.5777(5) 0.8549(4) 0.0561(14) Uani 1 1 d .
H6 H 0.305859 0.637037 0.872117 0.067 Uiso 1 1 calc R
C19 C 0.6228(4) 0.5185(4) 0.5663(3) 0.0543(14) Uani 1 1 d .
H19 H 0.582246 0.576080 0.542543 0.065 Uiso 1 1 calc R
C3 C 0.4748(5) 0.1903(5) 0.6858(4) 0.0569(14) Uani 1 1 d .
C5 C 0.3020(4) 0.4992(4) 0.8031(4) 0.0551(14) Uani 1 1 d .
H5 H 0.230087 0.503645 0.785583 0.066 Uiso 1 1 calc R
C1 C 0.5147(4) 0.1760(5) 0.8598(4) 0.0559(14) Uani 1 1 d .
C21 C 0.7702(5) 0.5677(6) 0.4692(4) 0.0768(19) Uani 1 1 d .
H21 H 0.833227 0.543692 0.446072 0.092 Uiso 1 1 calc R

loop_
_atom_site_aniso_label
_atom_site_aniso_U_11
_atom_site_aniso_U_22
_atom_site_aniso_U_33
_atom_site_aniso_U_23
_atom_site_aniso_U_13
_atom_site_aniso_U_12
Re1 0.04457(14) 0.03533(14) 0.04205(14) -0.00091(9) 0.00566(9) -0.00105(9)
S1 0.0785(11) 0.0588(10) 0.0657(10) 0.0149(8) 0.0146(9) 0.0189(8)
N2 0.042(2) 0.045(3) 0.035(2) 0.0011(18) 0.0100(19) 0.0001(19)
N1 0.043(3) 0.040(2) 0.046(3) 0.0035(19) 0.011(2) -0.0032(19)
N3 0.040(2) 0.040(2) 0.040(2) -0.0039(19) -0.0006(19) 0.0005(18)
F3 0.094(3) 0.095(3) 0.080(3) 0.003(2) 0.022(2) 0.003(2)
O2 0.098(3) 0.055(3) 0.066(3) 0.003(2) 0.015(2) 0.034(2)
C14 0.046(3) 0.035(3) 0.035(3) 0.001(2) 0.012(2) -0.003(2)
F2 0.065(3) 0.176(5) 0.114(4) 0.020(3) -0.005(3) 0.011(3)
O1 0.106(4) 0.078(3) 0.082(3) 0.020(3) 0.037(3) -0.012(3)
O3 0.093(3) 0.076(3) 0.079(3) -0.013(2) -0.020(3) -0.022(3)
O6 0.085(3) 0.115(4) 0.099(4) -0.012(3) -0.012(3) 0.042(3)
C15 0.050(3) 0.035(3) 0.034(3) 0.006(2) 0.013(2) -0.003(2)
F1 0.151(4) 0.081(3) 0.129(4) 0.004(3) 0.042(3) -0.030(3)
C2 0.079(4) 0.043(3) 0.037(3) -0.002(2) 0.002(3) 0.000(3)
O7 0.120(4) 0.057(3) 0.088(3) 0.022(2) 0.024(3) 0.019(3)
O5 0.137(5) 0.093(4) 0.074(3) 0.018(2) 0.040(3) -0.001(3)
C16 0.054(3) 0.045(3) 0.064(4) 0.008(3) 0.015(3) 0.010(3)
C4 0.049(3) 0.046(3) 0.059(4) 0.007(3) 0.009(3) -0.003(3)
C10 0.052(3) 0.049(3) 0.035(3) 0.000(2) 0.011(2) -0.008(2)
C11 0.063(4) 0.064(4) 0.037(3) -0.004(3) -0.001(3) -0.010(3)
C20 0.043(3) 0.051(3) 0.058(3) 0.010(3) 0.007(3) 0.007(2)
C12 0.045(3) 0.078(4) 0.051(3) -0.003(3) -0.003(3) 0.000(3)
C7 0.059(4) 0.039(3) 0.047(3) 0.005(2) 0.015(3) 0.001(3)
C13 0.052(3) 0.057(4) 0.050(3) -0.004(3) 0.004(3) 0.001(3)
O4 0.134(4) 0.083(4) 0.114(4) 0.049(3) 0.052(3) 0.024(3)
C22 0.051(4) 0.071(4) 0.079(5) 0.027(4) 0.016(3) 0.011(3)
C18 0.066(4) 0.049(3) 0.043(3) 0.006(3) 0.009(3) 0.003(3)
C8 0.077(4) 0.038(3) 0.056(4) 0.001(3) 0.016(3) 0.006(3)
C17 0.055(3) 0.056(4) 0.066(4) 0.005(3) 0.017(3) 0.009(3)
C9 0.082(4) 0.040(3) 0.048(3) -0.010(3) 0.009(3) -0.007(3)
C6 0.056(4) 0.048(3) 0.066(4) 0.010(3) 0.027(3) 0.008(3)
C19 0.053(3) 0.057(4) 0.053(3) 0.009(3) 0.002(3) 0.007(3)
C3 0.065(4) 0.049(3) 0.056(4) 0.004(3) 0.001(3) -0.005(3)
C5 0.043(3) 0.054(4) 0.069(4) 0.007(3) 0.012(3) -0.001(3)
C1 0.067(4) 0.047(3) 0.054(4) -0.007(3) 0.009(3) -0.001(3)
C21 0.093(5) 0.071(5) 0.069(4) 0.018(4) 0.026(4) 0.017(4)

loop_
_atom_type_symbol
_atom_type_description
_atom_type_scat_dispersion_real
_atom_type_scat_dispersion_imag
_atom_type_scat_source
C C 0.0033 0.0016 'International Tables Vol C Tables 4.2.6.8 and 6.1.1.4'
H H 0.0000 0.0000 'International Tables Vol C Tables 4.2.6.8 and 6.1.1.4'
F F 0.0171 0.0103 'International Tables Vol C Tables 4.2.6.8 and 6.1.1.4'
N N 0.0061 0.0033 'International Tables Vol C Tables 4.2.6.8 and 6.1.1.4'
O O 0.0106 0.0060 'International Tables Vol C Tables 4.2.6.8 and 6.1.1.4'
Re Re -1.0185 7.2310 'International Tables Vol C Tables 4.2.6.8 and 6.1.1.4'
S S 0.1246 0.1234 'International Tables Vol C Tables 4.2.6.8 and 6.1.1.4'

loop_
_geom_angle_atom_site_label_1
_geom_angle_atom_site_label_2
_geom_angle_atom_site_label_3
_geom_angle
_geom_angle_publ_flag
N2 Re1 N1 75.63(14) y
N2 Re1 N3 83.55(13) y
N1 Re1 N3 87.97(14) y
C2 Re1 N2 97.80(19) y
C2 Re1 N1 173.26(18) y
C2 Re1 N3 92.84(18) y
C2 Re1 C3 88.8(2) y
C3 Re1 N2 172.40(19) y
C3 Re1 N1 97.9(2) y
C3 Re1 N3 92.40(19) y
C1 Re1 N2 94.79(19) y
C1 Re1 N1 91.31(19) y
C1 Re1 N3 178.32(18) y
C1 Re1 C2 87.7(2) y
C1 Re1 C3 89.2(2) y
O6 S1 O7 113.5(3) ?
O6 S1 O5 116.3(3) ?
O6 S1 C22 102.8(3) ?
O7 S1 C22 104.5(3) ?
O5 S1 O7 114.4(3) ?
O5 S1 C22 103.1(3) ?
C14 N2 Re1 115.0(3) ?
C13 N2 Re1 127.4(3) ?
C13 N2 C14 117.6(4) ?
C15 N1 Re1 114.7(3) ?
C4 N1 Re1 127.2(3) ?
C4 N1 C15 118.0(4) ?
C16 N3 Re1 121.0(3) ?
C20 N3 Re1 122.8(3) ?
C20 N3 C16 116.2(4) ?
N2 C14 C15 117.5(4) ?
N2 C14 C10 123.1(4) ?
C10 C14 C15 119.4(4) ?
N1 C15 C14 117.1(4) ?
N1 C15 C7 122.2(4) ?
C7 C15 C14 120.7(5) ?
O2 C2 Re1 177.8(5) ?
N3 C16 H16 118.3 ?
N3 C16 C17 123.4(5) ?
C17 C16 H16 118.3 ?
N1 C4 H4 118.8 ?
N1 C4 C5 122.4(5) ?
C5 C4 H4 118.8 ?
C14 C10 C9 119.0(5) ?
C11 C10 C14 116.9(5) ?
C11 C10 C9 124.0(5) ?
C10 C11 H11 120.1 ?
C12 C11 C10 119.9(5) ?
C12 C11 H11 120.1 ?
N3 C20 H20 118.3 ?
N3 C20 C19 123.3(5) ?
C19 C20 H20 118.3 ?
C11 C12 H12 120.4 ?
C11 C12 C13 119.2(5) ?
C13 C12 H12 120.4 ?
C15 C7 C8 118.0(5) ?
C15 C7 C6 117.3(5) ?
C6 C7 C8 124.7(5) ?
N2 C13 C12 123.3(5) ?
N2 C13 H13 118.4 ?
C12 C13 H13 118.4 ?
F3 C22 S1 113.2(4) ?
F2 C22 S1 111.8(5) ?
F2 C22 F3 105.6(5) ?
F1 C22 S1 112.5(4) ?
F1 C22 F3 106.1(5) ?
F1 C22 F2 107.1(6) ?
C17 C18 C21 120.4(5) ?
C19 C18 C17 117.9(5) ?
C19 C18 C21 121.7(5) ?
C7 C8 H8 119.0 ?
C9 C8 C7 122.0(5) ?
C9 C8 H8 119.0 ?
C16 C17 C18 119.5(5) ?
C16 C17 H17 120.3 ?
C18 C17 H17 120.3 ?
C10 C9 H9 119.6 ?
C8 C9 C10 120.9(5) ?
C8 C9 H9 119.6 ?
C7 C6 H6 120.2 ?
C5 C6 C7 119.6(5) ?
C5 C6 H6 120.2 ?
C20 C19 H19 120.1 ?
C18 C19 C20 119.7(5) ?
C18 C19 H19 120.1 ?
O3 C3 Re1 179.1(5) ?
C4 C5 H5 119.8 ?
C6 C5 C4 120.4(5) ?
C6 C5 H5 119.8 ?
O1 C1 Re1 177.5(5) ?
O4 C21 C18 124.1(6) ?
O4 C21 H21 117.9 ?
C18 C21 H21 117.9 ?

loop_
_geom_bond_atom_site_label_1
_geom_bond_atom_site_label_2
_geom_bond_distance
_geom_bond_publ_flag
Re1 N2 2.173(4) y
Re1 N1 2.183(4) y
Re1 N3 2.224(4) y
Re1 C2 1.917(6) y
Re1 C3 1.933(6) y
Re1 C1 1.908(6) y
S1 O6 1.426(5) ?
S1 O7 1.435(4) ?
S1 O5 1.433(5) ?
S1 C22 1.791(7) ?
N2 C14 1.363(6) ?
N2 C13 1.324(6) ?
N1 C15 1.369(6) ?
N1 C4 1.338(6) ?
N3 C16 1.344(6) ?
N3 C20 1.342(6) ?
F3 C22 1.339(6) ?
O2 C2 1.145(6) ?
C14 C15 1.418(6) ?
C14 C10 1.405(6) ?
F2 C22 1.338(7) ?
O1 C1 1.155(6) ?
O3 C3 1.132(6) ?
C15 C7 1.404(6) ?
F1 C22 1.328(7) ?
C16 H16 0.9300 ?
C16 C17 1.373(7) ?
C4 H4 0.9300 ?
C4 C5 1.383(7) ?
C10 C11 1.401(7) ?
C10 C9 1.425(7) ?
C11 H11 0.9300 ?
C11 C12 1.366(7) ?
C20 H20 0.9300 ?
C20 C19 1.373(7) ?
C12 H12 0.9300 ?
C12 C13 1.391(7) ?
C7 C8 1.420(7) ?
C7 C6 1.412(7) ?
C13 H13 0.9300 ?
O4 C21 1.172(7) ?
C18 C17 1.374(7) ?
C18 C19 1.369(7) ?
C18 C21 1.498(8) ?
C8 H8 0.9300 ?
C8 C9 1.341(7) ?
C17 H17 0.9300 ?
C9 H9 0.9300 ?
C6 H6 0.9300 ?
C6 C5 1.346(7) ?
C19 H19 0.9300 ?
C5 H5 0.9300 ?
C21 H21 0.9300 ?
